data_4085819
loop_
_publ_author_name
'Wei, Yun'
'Wang, Shaowu'
'Zhou, Shuangliu'
'Feng, Zhijun'
'Guo, Liping'
'Zhu, Xiancui'
'Mu, Xiaolong'
'Yao, Fangshi'

_publ_section_title
;
 Aluminum Alkyl Complexes Supported by Bidentate N,N Ligands: Synthesis,
 Structure, and Catalytic Activity for Guanylation of Amines
;
_journal_issue 10
_journal_name_full Organometallics
_journal_page_first 1882
_journal_paper_doi 10.1021/acs.organomet.5b00101
_journal_volume 34
_journal_year 2015
_chemical_formula_sum 'C21 H25 Al N2'
_chemical_formula_weight 332.41
_chemical_name_systematic
; 
 ? 
;
_space_group_IT_number 19
_symmetry_cell_setting orthorhombic
_symmetry_space_group_name_Hall 'P 2ac 2ab'
_symmetry_space_group_name_H-M 'P 21 21 21'
_atom_sites_solution_hydrogens geom
_atom_sites_solution_primary direct
_atom_sites_solution_secondary difmap
_audit_creation_method SHELXL-97
_cell_angle_alpha 90.00
_cell_angle_beta 90.00
_cell_angle_gamma 90.00
_cell_formula_units_Z 4
_cell_length_a 11.8395(9)
_cell_length_b 12.5102(10)
_cell_length_c 13.0265(11)
_cell_measurement_reflns_used 5376
_cell_measurement_temperature 293(2)
_cell_measurement_theta_max 23.95
_cell_measurement_theta_min 2.32
_cell_volume 1929.4(3)
_computing_cell_refinement 'Bruker SMART'
_computing_data_collection 'Bruker SMART'
_computing_data_reduction 'Bruker SAINT'
_computing_molecular_graphics 'Bruker SHELXTL'
_computing_publication_material 'Bruker SHELXTL'
_computing_structure_refinement 'SHELXL-97 (Sheldrick, 1997)'
_computing_structure_solution 'SHELXS-97 (Sheldrick, 1990)'
_diffrn_ambient_temperature 293(2)
_diffrn_measured_fraction_theta_full 1.000
_diffrn_measured_fraction_theta_max 1.000
_diffrn_measurement_device_type 'CCD area detector'
_diffrn_measurement_method 'phi and omega scans'
_diffrn_radiation_monochromator graphite
_diffrn_radiation_source 'fine-focus sealed tube'
_diffrn_radiation_type MoK\a
_diffrn_radiation_wavelength 0.71073
_diffrn_reflns_av_R_equivalents 0.0373
_diffrn_reflns_av_sigmaI/netI 0.0369
_diffrn_reflns_limit_h_max 14
_diffrn_reflns_limit_h_min -15
_diffrn_reflns_limit_k_max 16
_diffrn_reflns_limit_k_min -16
_diffrn_reflns_limit_l_max 16
_diffrn_reflns_limit_l_min -16
_diffrn_reflns_number 16682
_diffrn_reflns_theta_full 27.47
_diffrn_reflns_theta_max 27.47
_diffrn_reflns_theta_min 2.26
_exptl_absorpt_coefficient_mu 0.109
_exptl_absorpt_correction_T_max 0.9892
_exptl_absorpt_correction_T_min 0.9849
_exptl_absorpt_correction_type multi-scan
_exptl_crystal_colour yellow
_exptl_crystal_density_diffrn 1.144
_exptl_crystal_density_method 'not measured'
_exptl_crystal_description block
_exptl_crystal_F_000 712
_exptl_crystal_size_max 0.14
_exptl_crystal_size_mid 0.12
_exptl_crystal_size_min 0.10
_refine_diff_density_max 0.114
_refine_diff_density_min -0.115
_refine_diff_density_rms 0.028
_refine_ls_abs_structure_details 'Flack H D (1983), Acta Cryst. A39, 876-881'
_refine_ls_abs_structure_Flack 0.03(16)
_refine_ls_extinction_method none
_refine_ls_goodness_of_fit_ref 1.021
_refine_ls_hydrogen_treatment mixed
_refine_ls_matrix_type full
_refine_ls_number_parameters 221
_refine_ls_number_reflns 4418
_refine_ls_number_restraints 0
_refine_ls_restrained_S_all 1.021
_refine_ls_R_factor_all 0.0663
_refine_ls_R_factor_gt 0.0392
_refine_ls_shift/su_max 0.000
_refine_ls_shift/su_mean 0.000
_refine_ls_structure_factor_coef Fsqd
_refine_ls_weighting_details 'calc w=1/[\s^2^(Fo^2^)+(0.0431P)^2^+0.1769P] where P=(Fo^2^+2Fc^2^)/3'
_refine_ls_weighting_scheme calc
_refine_ls_wR_factor_gt 0.0868
_refine_ls_wR_factor_ref 0.0984
_reflns_number_gt 3232
_reflns_number_total 4418
_reflns_threshold_expression >2sigma(I)
_cod_data_source_file om5b00101_si_002.cif
_cod_data_source_block 140325d_0m
_cod_depositor_comments
;
The following automatic conversions were performed:

'_symmetry_cell_setting' value 'Orthorhombic' changed to
'orthorhombic' according to
/usr/data/users/saulius/crontab/automatic-downloads/rss-feeds/ACS/lib/dictionaries/cif_core.dic
dictionary named 'cif_core.dic' version 2.4.2 from 2011-04-26.

Automatic conversion script
Id: cif_fix_values 3271 2015-04-21 07:52:19Z andrius 

 Adding full bibliography for 4085814--4085820.cif.
;
_cod_original_sg_symbol_H-M P2(1)2(1)2(1)
_cod_database_code 4085819

loop_
_symmetry_equiv_pos_as_xyz
'x, y, z'
'-x+1/2, -y, z+1/2'
'-x, y+1/2, -z+1/2'
'x+1/2, -y+1/2, -z'

loop_
_atom_site_label
_atom_site_type_symbol
_atom_site_fract_x
_atom_site_fract_y
_atom_site_fract_z
_atom_site_U_iso_or_equiv
_atom_site_adp_type
_atom_site_occupancy
_atom_site_symmetry_multiplicity
_atom_site_calc_flag
_atom_site_refinement_flags
Al1 Al 0.43910(5) 0.11888(5) 0.80286(4) 0.05007(16) Uani 1 1 d .
C1 C 0.52949(17) 0.24957(17) 0.8136(2) 0.0727(6) Uani 1 1 d .
H1A H 0.4946 0.3042 0.7714 0.087 Uiso 1 1 calc R
H1B H 0.5268 0.2742 0.8842 0.087 Uiso 1 1 calc R
C2 C 0.39556(18) 0.0645(2) 0.66747(16) 0.0665(6) Uani 1 1 d .
H2A H 0.3664 -0.0075 0.6755 0.080 Uiso 1 1 calc R
H2B H 0.3348 0.1085 0.6409 0.080 Uiso 1 1 calc R
C3 C 0.31266(16) 0.04876(16) 0.96534(15) 0.0490(4) Uani 1 1 d .
H3 H 0.2551 0.0381 1.0128 0.059 Uiso 1 1 calc R
C4 C 0.41575(16) -0.00915(15) 0.97210(15) 0.0494(4) Uani 1 1 d .
C5 C 0.45561(18) -0.08418(15) 1.04047(16) 0.0562(5) Uani 1 1 d .
H5 H 0.4184 -0.1106 1.0980 0.067 Uiso 1 1 calc R
C6 C 0.56318(18) -0.11254(16) 1.00603(16) 0.0575(5) Uani 1 1 d .
C7 C 0.6469(2) -0.18403(19) 1.0418(2) 0.0774(7) Uani 1 1 d .
H7 H 0.6357 -0.2238 1.1012 0.093 Uiso 1 1 calc R
C8 C 0.7444(3) -0.1931(2) 0.9873(3) 0.0908(9) Uani 1 1 d .
H8 H 0.8003 -0.2392 1.0107 0.109 Uiso 1 1 calc R
C9 C 0.7628(2) -0.1358(2) 0.8976(2) 0.0884(9) Uani 1 1 d .
H9 H 0.8300 -0.1458 0.8619 0.106 Uiso 1 1 calc R
C10 C 0.68408(19) -0.0642(2) 0.8599(2) 0.0717(7) Uani 1 1 d .
H10 H 0.6973 -0.0252 0.8003 0.086 Uiso 1 1 calc R
C11 C 0.58358(16) -0.05296(16) 0.91537(16) 0.0544(5) Uani 1 1 d .
C12 C 0.19248(15) 0.16554(15) 0.87578(14) 0.0462(4) Uani 1 1 d .
C13 C 0.10411(16) 0.10259(17) 0.83908(16) 0.0557(5) Uani 1 1 d .
C14 C 0.00011(18) 0.1508(2) 0.82462(18) 0.0700(6) Uani 1 1 d .
H14 H -0.0604 0.1105 0.8007 0.084 Uiso 1 1 calc R
C15 C -0.01479(19) 0.2578(2) 0.84525(19) 0.0747(7) Uani 1 1 d .
H15 H -0.0852 0.2892 0.8352 0.090 Uiso 1 1 calc R
C16 C 0.0730(2) 0.31795(18) 0.88027(18) 0.0663(6) Uani 1 1 d .
H16 H 0.0615 0.3901 0.8939 0.080 Uiso 1 1 calc R
C17 C 0.17852(17) 0.27431(17) 0.89604(15) 0.0545(5) Uani 1 1 d .
C18 C 0.11952(19) -0.01377(18) 0.8130(2) 0.0749(7) Uani 1 1 d .
H18A H 0.1773 -0.0209 0.7617 0.112 Uiso 1 1 calc R
H18B H 0.0498 -0.0422 0.7871 0.112 Uiso 1 1 calc R
H18C H 0.1413 -0.0524 0.8735 0.112 Uiso 1 1 calc R
C19 C 0.2737(2) 0.34184(19) 0.9352(2) 0.0770(7) Uani 1 1 d .
H19A H 0.3078 0.3075 0.9934 0.116 Uiso 1 1 calc R
H19B H 0.2452 0.4105 0.9554 0.116 Uiso 1 1 calc R
H19C H 0.3291 0.3508 0.8821 0.116 Uiso 1 1 calc R
C20 C 0.6511(2) 0.2392(3) 0.7824(3) 0.1259(14) Uani 1 1 d .
H20A H 0.6860 0.1829 0.8212 0.189 Uiso 1 1 calc R
H20B H 0.6897 0.3053 0.7956 0.189 Uiso 1 1 calc R
H20C H 0.6554 0.2228 0.7105 0.189 Uiso 1 1 calc R
C21 C 0.4899(3) 0.0624(3) 0.5898(2) 0.1077(10) Uani 1 1 d .
H21A H 0.5109 0.1343 0.5725 0.162 Uiso 1 1 calc R
H21B H 0.4650 0.0257 0.5292 0.162 Uiso 1 1 calc R
H21C H 0.5539 0.0258 0.6184 0.162 Uiso 1 1 calc R
N1 N 0.49259(13) 0.01134(12) 0.89489(13) 0.0499(4) Uani 1 1 d .
N2 N 0.30142(12) 0.11649(12) 0.89140(11) 0.0457(3) Uani 1 1 d .

loop_
_atom_site_aniso_label
_atom_site_aniso_U_11
_atom_site_aniso_U_22
_atom_site_aniso_U_33
_atom_site_aniso_U_23
_atom_site_aniso_U_13
_atom_site_aniso_U_12
Al1 0.0422(3) 0.0543(3) 0.0537(3) 0.0031(3) 0.0020(3) 0.0021(3)
C1 0.0589(14) 0.0610(14) 0.0982(17) 0.0067(13) 0.0039(13) -0.0048(10)
C2 0.0642(14) 0.0783(15) 0.0570(13) 0.0043(11) -0.0037(10) 0.0052(12)
C3 0.0453(10) 0.0501(11) 0.0515(11) -0.0033(9) 0.0016(9) -0.0041(9)
C4 0.0449(11) 0.0469(11) 0.0563(11) -0.0010(9) -0.0069(9) -0.0024(9)
C5 0.0615(13) 0.0461(11) 0.0610(12) 0.0051(9) -0.0134(11) -0.0035(9)
C6 0.0627(12) 0.0420(10) 0.0676(12) -0.0064(10) -0.0214(11) 0.0059(11)
C7 0.0851(18) 0.0565(14) 0.0906(17) -0.0040(13) -0.0315(15) 0.0153(13)
C8 0.0821(19) 0.0792(19) 0.111(2) -0.0203(17) -0.0349(18) 0.0355(15)
C9 0.0593(15) 0.099(2) 0.107(2) -0.0347(19) -0.0171(14) 0.0301(15)
C10 0.0545(13) 0.0815(17) 0.0790(15) -0.0168(13) -0.0074(12) 0.0127(12)
C11 0.0484(12) 0.0483(11) 0.0664(13) -0.0143(10) -0.0148(9) 0.0057(9)
C12 0.0404(10) 0.0524(11) 0.0459(10) 0.0010(8) 0.0051(8) 0.0062(9)
C13 0.0465(11) 0.0594(13) 0.0612(12) 0.0014(10) 0.0006(9) 0.0021(9)
C14 0.0464(12) 0.0813(17) 0.0824(16) 0.0007(13) -0.0035(11) 0.0010(12)
C15 0.0482(13) 0.0892(19) 0.0868(16) 0.0116(14) 0.0038(12) 0.0215(13)
C16 0.0630(15) 0.0621(13) 0.0738(14) 0.0013(11) 0.0117(12) 0.0212(12)
C17 0.0543(12) 0.0535(12) 0.0556(12) -0.0035(10) 0.0078(10) 0.0074(10)
C18 0.0608(13) 0.0651(14) 0.0987(18) -0.0154(14) -0.0042(13) -0.0084(11)
C19 0.0728(16) 0.0610(14) 0.0972(18) -0.0225(13) -0.0002(14) 0.0049(12)
C20 0.0722(19) 0.108(2) 0.198(4) -0.019(3) 0.038(2) -0.0272(18)
C21 0.102(2) 0.153(3) 0.0685(17) -0.0181(17) 0.0106(15) 0.010(2)
N1 0.0431(9) 0.0501(9) 0.0566(9) -0.0038(7) -0.0047(7) 0.0054(7)
N2 0.0417(8) 0.0449(8) 0.0504(8) -0.0016(8) 0.0027(7) 0.0016(7)

loop_
_atom_type_symbol
_atom_type_description
_atom_type_scat_dispersion_real
_atom_type_scat_dispersion_imag
_atom_type_scat_source
C C 0.0033 0.0016 'International Tables Vol C Tables 4.2.6.8 and 6.1.1.4'
H H 0.0000 0.0000 'International Tables Vol C Tables 4.2.6.8 and 6.1.1.4'
N N 0.0061 0.0033 'International Tables Vol C Tables 4.2.6.8 and 6.1.1.4'
Al Al 0.0645 0.0514 'International Tables Vol C Tables 4.2.6.8 and 6.1.1.4'

loop_
_geom_angle_atom_site_label_1
_geom_angle_atom_site_label_2
_geom_angle_atom_site_label_3
_geom_angle
N1 Al1 C1 111.21(9)
N1 Al1 C2 114.06(9)
C1 Al1 C2 119.87(11)
N1 Al1 N2 84.12(7)
C1 Al1 N2 114.64(9)
C2 Al1 N2 107.45(8)
C20 C1 Al1 115.60(18)
C20 C1 H1A 108.4
Al1 C1 H1A 108.4
C20 C1 H1B 108.4
Al1 C1 H1B 108.4
H1A C1 H1B 107.4
C21 C2 Al1 114.54(16)
C21 C2 H2A 108.6
Al1 C2 H2A 108.6
C21 C2 H2B 108.6
Al1 C2 H2B 108.6
H2A C2 H2B 107.6
N2 C3 C4 118.01(18)
N2 C3 H3 121.0
C4 C3 H3 121.0
C5 C4 N1 111.83(17)
C5 C4 C3 132.9(2)
N1 C4 C3 115.21(17)
C4 C5 C6 106.14(19)
C4 C5 H5 126.9
C6 C5 H5 126.9
C5 C6 C7 134.0(2)
C5 C6 C11 106.83(18)
C7 C6 C11 119.2(2)
C8 C7 C6 118.4(3)
C8 C7 H7 120.8
C6 C7 H7 120.8
C7 C8 C9 122.0(2)
C7 C8 H8 119.0
C9 C8 H8 119.0
C10 C9 C8 121.8(3)
C10 C9 H9 119.1
C8 C9 H9 119.1
C9 C10 C11 117.1(2)
C9 C10 H10 121.5
C11 C10 H10 121.5
N1 C11 C10 128.8(2)
N1 C11 C6 109.69(18)
C10 C11 C6 121.49(19)
C13 C12 C17 121.78(18)
C13 C12 N2 118.62(17)
C17 C12 N2 119.59(18)
C14 C13 C12 117.9(2)
C14 C13 C18 119.9(2)
C12 C13 C18 122.18(19)
C15 C14 C13 120.8(2)
C15 C14 H14 119.6
C13 C14 H14 119.6
C16 C15 C14 120.3(2)
C16 C15 H15 119.8
C14 C15 H15 119.8
C15 C16 C17 121.5(2)
C15 C16 H16 119.2
C17 C16 H16 119.2
C16 C17 C12 117.7(2)
C16 C17 C19 120.6(2)
C12 C17 C19 121.68(19)
C13 C18 H18A 109.5
C13 C18 H18B 109.5
H18A C18 H18B 109.5
C13 C18 H18C 109.5
H18A C18 H18C 109.5
H18B C18 H18C 109.5
C17 C19 H19A 109.5
C17 C19 H19B 109.5
H19A C19 H19B 109.5
C17 C19 H19C 109.5
H19A C19 H19C 109.5
H19B C19 H19C 109.5
C1 C20 H20A 109.5
C1 C20 H20B 109.5
H20A C20 H20B 109.5
C1 C20 H20C 109.5
H20A C20 H20C 109.5
H20B C20 H20C 109.5
C2 C21 H21A 109.5
C2 C21 H21B 109.5
H21A C21 H21B 109.5
C2 C21 H21C 109.5
H21A C21 H21C 109.5
H21B C21 H21C 109.5
C11 N1 C4 105.50(16)
C11 N1 Al1 142.76(15)
C4 N1 Al1 111.69(12)
C3 N2 C12 118.49(16)
C3 N2 Al1 110.91(12)
C12 N2 Al1 129.93(12)

loop_
_geom_bond_atom_site_label_1
_geom_bond_atom_site_label_2
_geom_bond_distance
Al1 N1 1.9100(17)
Al1 C1 1.959(2)
Al1 C2 1.959(2)
Al1 N2 1.9971(15)
C1 C20 1.502(3)
C1 H1A 0.9700
C1 H1B 0.9700
C2 C21 1.507(3)
C2 H2A 0.9700
C2 H2B 0.9700
C3 N2 1.290(2)
C3 C4 1.422(3)
C3 H3 0.9300
C4 C5 1.377(3)
C4 N1 1.380(2)
C5 C6 1.396(3)
C5 H5 0.9300
C6 C7 1.415(3)
C6 C11 1.417(3)
C7 C8 1.360(4)
C7 H7 0.9300
C8 C9 1.388(4)
C8 H8 0.9300
C9 C10 1.383(3)
C9 H9 0.9300
C10 C11 1.399(3)
C10 H10 0.9300
C11 N1 1.371(2)
C12 C13 1.394(3)
C12 C17 1.396(3)
C12 N2 1.443(2)
C13 C14 1.384(3)
C13 C18 1.506(3)
C14 C15 1.376(3)
C14 H14 0.9300
C15 C16 1.361(3)
C15 H15 0.9300
C16 C17 1.379(3)
C16 H16 0.9300
C17 C19 1.498(3)
C18 H18A 0.9600
C18 H18B 0.9600
C18 H18C 0.9600
C19 H19A 0.9600
C19 H19B 0.9600
C19 H19C 0.9600
C20 H20A 0.9600
C20 H20B 0.9600
C20 H20C 0.9600
C21 H21A 0.9600
C21 H21B 0.9600
C21 H21C 0.9600
